data_7061734
loop_
_publ_author_name
'Afzali, Azedeh'
'Tabasi, Zahra A.'
'Zhang, Baiyu H.'
'Zhao, Yuming'

_publ_section_title
;
 Studies of a bola-type bis(dithiafulvene) molecular system: synthesis,
 crystal structure, and electrochemical properties
;
_journal_issue 38
_journal_name_full 'New Journal of Chemistry'
_journal_page_first 18133
_journal_page_last 18145
_journal_paper_doi 10.1039/D2NJ01796B
_journal_volume 46
_journal_year 2022
_chemical_formula_moiety 'C27 H28 O2 S8'
_chemical_formula_sum 'C27 H28 O2 S8'
_chemical_formula_weight 640.97
_space_group_crystal_system monoclinic
_space_group_IT_number 13
_space_group_name_Hall '-P 2yc'
_space_group_name_H-M_alt 'P 1 2/c 1'
_atom_sites_solution_hydrogens geom
_atom_sites_solution_primary dual
_audit_creation_date 2020-10-13
_audit_creation_method
;
Olex2 1.3
(compiled 2020.07.31 svn.rc2a77460 for OlexSys, GUI svn.r6145)
;
_audit_update_record
;
2022-03-11 deposited with the CCDC.	2022-08-08 downloaded from the CCDC.
;
_cell_angle_alpha 90
_cell_angle_beta 98.392(2)
_cell_angle_gamma 90
_cell_formula_units_Z 2
_cell_length_a 21.3010(5)
_cell_length_b 5.21057(12)
_cell_length_c 13.0620(3)
_cell_measurement_reflns_used 6189
_cell_measurement_temperature 100(2)
_cell_measurement_theta_max 75.8650
_cell_measurement_theta_min 2.0910
_cell_volume 1434.23(6)
_computing_cell_refinement 'CrysAlisPro 1.171.40.84a (Rigaku OD, 2020)'
_computing_data_collection 'CrysAlisPro 1.171.40.84a (Rigaku OD, 2020)'
_computing_data_reduction 'CrysAlisPro 1.171.40.84a (Rigaku OD, 2020)'
_computing_molecular_graphics 'Olex2 1.3 (Dolomanov et al., 2009)'
_computing_publication_material 'Olex2 1.3 (Dolomanov et al., 2009)'
_computing_structure_refinement 'SHELXL 2018/3 (Sheldrick, 2015)'
_computing_structure_solution 'SHELXT  (Sheldrick, 2015)'
_diffrn_ambient_environment N~2~
_diffrn_ambient_temperature 100(2)
_diffrn_detector 'Hybrid Pixel Array Detector'
_diffrn_detector_area_resol_mean 10.0000
_diffrn_detector_type HyPix
_diffrn_measured_fraction_theta_full 1.000
_diffrn_measured_fraction_theta_max 0.984
_diffrn_measurement_details
;
List of Runs (angles in degrees, time in seconds):

  # Type    Start    End  Width  t~exp~   \w     \q     \k     \f   Frames
#--------------------------------------------------------------------------
  1  \w    -24.00  64.00   0.50    0.07    --   47.45 -61.00 -67.00  176
  2  \w     35.00  79.00   0.50    0.27    --  107.75 -61.00 -67.00   88
  3  \w     35.00  79.00   0.50    0.27    --  107.75 -61.00-120.00   88
  4  \w     35.00  79.00   0.50    0.27    --  107.75 -61.00-180.00   88
  5  \w     35.00 106.00   0.50    0.27    --  107.75 -94.00-180.00  142
  6  \w     35.00  79.00   0.50    0.27    --  107.75 -61.00 -30.00   88
  7  \w     35.00 106.00   0.50    0.27    --  107.75 -94.00  30.00  142
  8  \w     35.00 131.00   0.50    0.27    --  107.75 -77.00  30.00  192
  9  \w     94.00 178.00   0.50    0.27    --  107.75  15.00   0.00  168
 10  \w     95.00 178.00   0.50    0.27    --  107.75 125.00   0.00  166
 11  \w     95.00 178.00   0.50    0.27    --  107.75 125.00 120.00  166
 12  \w     91.00 178.00   0.50    0.27    --  107.75  61.00  71.00  174
 13  \w     85.00 178.00   0.50    0.27    --  107.75  77.00 120.00  186
 14  \w     31.00 120.00   0.50    0.07    --   47.45  61.00  71.00  178
 15  \w     35.00  79.00   0.50    0.27    --  107.75 -61.00 150.00   88
 16  \w     35.00 106.00   0.50    0.27    --  107.75 -94.00 120.00  142
 17  \w     35.00 112.00   0.50    0.27    --  107.75-125.00 150.00  154
 18  \w     35.00 106.00   0.50    0.27    --  107.75 -94.00 -60.00  142
 19  \w     35.00 111.00   0.50    0.07    --   47.45  37.00  30.00  152
 20  \w    -16.00  28.00   0.50    0.07    --  -47.45  19.00  60.00   88
 21  \w    -43.00 -14.00   0.50    0.27    --  -86.25  45.00 -90.00   58
 22  \w    -43.00 -14.00   0.50    0.27    --  -86.25  45.00-120.00   58
 23  \w    -59.00  25.00   0.50    0.07    --  -47.45  57.00   0.00  168
 24  \w    -64.00  25.00   0.50    0.07    --  -47.45  61.00  71.00  178
 25  \w    -65.00 -13.00   0.50    0.27    --  -86.25  61.00  71.00  104
 26  \w   -120.00 -31.00   0.50    0.07    --  -47.45 -61.00 -67.00  178
 27  \w   -120.00 -32.00   0.50    0.07    --  -47.45 -57.00-150.00  176
 28  \w   -159.00 -70.00   0.50    0.27    --  -86.25 -61.00 -67.00  178
;
_diffrn_measurement_device 'four-circle diffractometer'
_diffrn_measurement_device_type 'XtaLAB Synergy, Dualflex, HyPix'
_diffrn_measurement_method '\w scans'
_diffrn_orient_matrix_type 'CrysAlisPro convention (1999,Acta A55,543-557)'
_diffrn_orient_matrix_UB_11 0.0143447000
_diffrn_orient_matrix_UB_12 -0.2111430000
_diffrn_orient_matrix_UB_13 -0.0758371000
_diffrn_orient_matrix_UB_21 -0.0705336000
_diffrn_orient_matrix_UB_22 -0.0053782000
_diffrn_orient_matrix_UB_23 -0.0476014000
_diffrn_orient_matrix_UB_31 0.0127082000
_diffrn_orient_matrix_UB_32 0.2071010000
_diffrn_orient_matrix_UB_33 -0.0786599000
_diffrn_radiation_monochromator mirror
_diffrn_radiation_probe x-ray
_diffrn_radiation_type 'Cu K\a'
_diffrn_radiation_wavelength 1.54184
_diffrn_reflns_av_R_equivalents 0.0745
_diffrn_reflns_av_unetI/netI 0.0402
_diffrn_reflns_Laue_measured_fraction_full 1.000
_diffrn_reflns_Laue_measured_fraction_max 0.984
_diffrn_reflns_limit_h_max 26
_diffrn_reflns_limit_h_min -26
_diffrn_reflns_limit_k_max 6
_diffrn_reflns_limit_k_min -5
_diffrn_reflns_limit_l_max 15
_diffrn_reflns_limit_l_min -16
_diffrn_reflns_number 18250
_diffrn_reflns_point_group_measured_fraction_full 1.000
_diffrn_reflns_point_group_measured_fraction_max 0.984
_diffrn_reflns_theta_full 67.684
_diffrn_reflns_theta_max 77.412
_diffrn_reflns_theta_min 2.097
_diffrn_source 'micro-focus sealed X-ray tube'
_diffrn_source_type 'PhotonJet (Cu) X-ray Source'
_exptl_absorpt_coefficient_mu 5.970
_exptl_absorpt_correction_T_max 1.00000
_exptl_absorpt_correction_T_min 0.47409
_exptl_absorpt_correction_type multi-scan
_exptl_absorpt_process_details
;
CrysAlisPro 1.171.40.84a (Rigaku Oxford Diffraction, 2020)
Empirical absorption correction using spherical harmonics,
implemented in SCALE3 ABSPACK scaling algorithm.
;
_exptl_crystal_colour 'light yellow'
_exptl_crystal_colour_modifier light
_exptl_crystal_colour_primary yellow
_exptl_crystal_density_diffrn 1.484
_exptl_crystal_description block
_exptl_crystal_F_000 668
_exptl_crystal_size_max 0.232
_exptl_crystal_size_mid 0.179
_exptl_crystal_size_min 0.039
_refine_diff_density_max 1.106
_refine_diff_density_min -0.581
_refine_diff_density_rms 0.112
_refine_ls_extinction_method none
_refine_ls_goodness_of_fit_ref 1.102
_refine_ls_hydrogen_treatment constr
_refine_ls_matrix_type full
_refine_ls_number_parameters 170
_refine_ls_number_reflns 3013
_refine_ls_number_restraints 0
_refine_ls_restrained_S_all 1.102
_refine_ls_R_factor_all 0.0658
_refine_ls_R_factor_gt 0.0631
_refine_ls_shift/su_max 0.000
_refine_ls_shift/su_mean 0.000
_refine_ls_structure_factor_coef Fsqd
_refine_ls_weighting_details 'w=1/[\s^2^(Fo^2^)+(0.0863P)^2^+4.5688P] where P=(Fo^2^+2Fc^2^)/3'
_refine_ls_weighting_scheme calc
_refine_ls_wR_factor_gt 0.1733
_refine_ls_wR_factor_ref 0.1752
_reflns_Friedel_coverage 0.000
_reflns_number_gt 2765
_reflns_number_total 3013
_reflns_threshold_expression 'I > 2\s(I)'
_cod_data_source_file d2nj01796b2.cif
_cod_data_source_block a12c1
_cod_depositor_comments 'Adding full bibliography for 7061734--7061735.cif.'
_cod_database_code 7061734
_shelx_shelxl_version_number 2018/3
_chemical_oxdiff_formula C31H36O2S8
_shelx_space_group_comment
;
The symmetry employed for this shelxl refinement is uniquely defined
by the following loop, which should always be used as a source of
symmetry information in preference to the above space-group names.
They are only intended as comments.
;
_shelx_estimated_absorpt_t_max 0.801
_shelx_estimated_absorpt_t_min 0.338
_reflns_odcompleteness_completeness 99.97
_reflns_odcompleteness_iscentric 1
_reflns_odcompleteness_theta 74.33
_olex2_refinement_description
;
1. Fixed Uiso
 At 1.2 times of:
  All C(H) groups, All C(H,H) groups
 At 1.5 times of:
  All C(H,H,H) groups
2. Others
 Fixed Sof: H14A(0.5) H14B(0.5)
3.a Secondary CH2 refined with riding coordinates:
 C13(H13A,H13B), C14(H14A,H14B)
3.b Aromatic/amide H refined with riding coordinates:
 C6(H6), C8(H8), C9(H9), C11(H11), C12(H12)
3.c Idealised Me refined as rotating group:
 C4(H4A,H4B,H4C), C5(H5A,H5B,H5C)
;
_olex2_submission_special_instructions 'No special instructions were received'
_oxdiff_exptl_absorpt_empirical_details
;
Empirical correction (ABSPACK) includes:
- Absorption correction using spherical harmonics
- Frame scaling
;
_oxdiff_exptl_absorpt_empirical_full_max 1.895
_oxdiff_exptl_absorpt_empirical_full_min 0.495

loop_
_space_group_symop_operation_xyz
'x, y, z'
'-x, y, -z+1/2'
'-x, -y, -z'
'x, -y, z-1/2'

loop_
_atom_site_label
_atom_site_type_symbol
_atom_site_fract_x
_atom_site_fract_y
_atom_site_fract_z
_atom_site_U_iso_or_equiv
_atom_site_adp_type
_atom_site_occupancy
_atom_site_site_symmetry_order
_atom_site_calc_flag
_atom_site_refinement_flags_posn
_atom_site_refinement_flags_adp
_atom_site_refinement_flags_occupancy
_atom_site_disorder_assembly
_atom_site_disorder_group
S1 S 0.19803(4) 0.07003(19) 0.44883(7) 0.0265(3) Uani 1 1 d . . . . .
S2 S 0.23950(4) -0.22568(19) 0.28004(7) 0.0267(3) Uani 1 1 d . . . . .
S3 S 0.10606(5) -0.3694(2) 0.18571(7) 0.0303(3) Uani 1 1 d . . . . .
S4 S 0.06082(5) -0.09149(19) 0.39184(7) 0.0287(3) Uani 1 1 d . . . . .
O1 O 0.42537(13) 0.8498(5) 0.6803(2) 0.0257(6) Uani 1 1 d . . . . .
C1 C 0.26003(18) 0.0104(8) 0.3758(3) 0.0246(7) Uani 1 1 d . . . . .
C2 C 0.13871(18) -0.0889(7) 0.3633(3) 0.0255(8) Uani 1 1 d . . . . .
C3 C 0.15770(18) -0.2206(7) 0.2846(3) 0.0245(7) Uani 1 1 d . . . . .
C4 C 0.1568(2) -0.6137(8) 0.1423(3) 0.0329(9) Uani 1 1 d . . . . .
H4A H 0.131333 -0.727538 0.092915 0.049 Uiso 1 1 calc R U . . .
H4B H 0.176622 -0.713828 0.201890 0.049 Uiso 1 1 calc R U . . .
H4C H 0.189807 -0.531621 0.108720 0.049 Uiso 1 1 calc R U . . .
C5 C 0.0430(2) 0.2481(9) 0.3966(3) 0.0355(9) Uani 1 1 d . . . . .
H5A H 0.047793 0.327682 0.330181 0.053 Uiso 1 1 calc R U . . .
H5B H 0.072278 0.329420 0.451982 0.053 Uiso 1 1 calc R U . . .
H5C H -0.000711 0.270825 0.410141 0.053 Uiso 1 1 calc R U . . .
C6 C 0.31709(18) 0.1222(8) 0.3859(3) 0.0259(8) Uani 1 1 d . . . . .
H6 H 0.343451 0.073452 0.336451 0.031 Uiso 1 1 calc R U . . .
C7 C 0.34412(18) 0.3093(7) 0.4630(3) 0.0237(7) Uani 1 1 d . . . . .
C8 C 0.39347(18) 0.4677(8) 0.4406(3) 0.0256(8) Uani 1 1 d . . . . .
H8 H 0.408136 0.449875 0.375682 0.031 Uiso 1 1 calc R U . . .
C9 C 0.42178(18) 0.6506(8) 0.5104(3) 0.0254(8) Uani 1 1 d . . . . .
H9 H 0.455436 0.754455 0.493399 0.031 Uiso 1 1 calc R U . . .
C10 C 0.40011(18) 0.6790(7) 0.6051(3) 0.0235(7) Uani 1 1 d . . . . .
C11 C 0.35094(18) 0.5252(8) 0.6291(3) 0.0262(8) Uani 1 1 d . . . . .
H11 H 0.335883 0.546087 0.693548 0.031 Uiso 1 1 calc R U . . .
C12 C 0.32378(18) 0.3419(8) 0.5598(3) 0.0276(8) Uani 1 1 d . . . . .
H12 H 0.290788 0.236170 0.577993 0.033 Uiso 1 1 calc R U . . .
C13 C 0.47580(17) 1.0118(7) 0.6558(3) 0.0235(7) Uani 1 1 d . . . . .
H13A H 0.459909 1.125416 0.596909 0.028 Uiso 1 1 calc R U . . .
H13B H 0.510584 0.905411 0.635848 0.028 Uiso 1 1 calc R U . . .
C14 C 0.500000 1.1709(11) 0.750000 0.0259(11) Uani 1 2 d S T P . .
H14A H 0.534711 1.282944 0.733554 0.031 Uiso 0.5 1 calc R U P . .
H14B H 0.465289 1.282941 0.766446 0.031 Uiso 0.5 1 calc R U P . .

loop_
_atom_site_aniso_label
_atom_site_aniso_U_11
_atom_site_aniso_U_22
_atom_site_aniso_U_33
_atom_site_aniso_U_23
_atom_site_aniso_U_13
_atom_site_aniso_U_12
S1 0.0283(5) 0.0305(5) 0.0222(4) -0.0065(3) 0.0087(3) -0.0026(4)
S2 0.0277(5) 0.0294(5) 0.0241(5) -0.0073(4) 0.0074(3) -0.0006(4)
S3 0.0309(5) 0.0350(5) 0.0250(5) -0.0072(4) 0.0038(4) -0.0029(4)
S4 0.0276(5) 0.0318(5) 0.0282(5) -0.0011(4) 0.0097(4) -0.0021(4)
O1 0.0300(13) 0.0271(13) 0.0213(12) -0.0022(11) 0.0081(10) -0.0067(11)
C1 0.0304(18) 0.0279(19) 0.0163(15) -0.0012(15) 0.0062(13) 0.0026(15)
C2 0.0285(19) 0.0262(19) 0.0229(17) -0.0016(14) 0.0069(14) -0.0007(14)
C3 0.0317(19) 0.0228(18) 0.0197(16) 0.0010(14) 0.0061(14) 0.0002(14)
C4 0.042(2) 0.030(2) 0.0277(19) -0.0095(16) 0.0069(17) -0.0022(17)
C5 0.040(2) 0.035(2) 0.034(2) 0.0078(18) 0.0142(17) 0.0079(18)
C6 0.0285(18) 0.0272(19) 0.0229(17) 0.0023(15) 0.0068(14) 0.0040(15)
C7 0.0272(18) 0.0244(18) 0.0200(16) 0.0016(14) 0.0055(13) 0.0026(14)
C8 0.0284(19) 0.0287(19) 0.0208(17) 0.0016(15) 0.0073(14) 0.0023(15)
C9 0.0272(18) 0.0268(19) 0.0240(17) 0.0019(15) 0.0095(14) -0.0029(15)
C10 0.0286(18) 0.0236(18) 0.0183(16) 0.0009(14) 0.0030(13) 0.0008(14)
C11 0.0269(18) 0.034(2) 0.0192(16) -0.0006(16) 0.0083(14) -0.0007(16)
C12 0.0272(18) 0.035(2) 0.0218(17) 0.0029(16) 0.0077(14) -0.0046(16)
C13 0.0259(17) 0.0234(17) 0.0220(16) -0.0006(15) 0.0064(14) -0.0022(14)
C14 0.027(3) 0.029(3) 0.022(2) 0.000 0.006(2) 0.000

loop_
_atom_type_symbol
_atom_type_description
_atom_type_scat_dispersion_real
_atom_type_scat_dispersion_imag
_atom_type_scat_source
C C 0.0181 0.0091 'International Tables Vol C Tables 4.2.6.8 and 6.1.1.4'
H H 0.0000 0.0000 'International Tables Vol C Tables 4.2.6.8 and 6.1.1.4'
O O 0.0492 0.0322 'International Tables Vol C Tables 4.2.6.8 and 6.1.1.4'
S S 0.3331 0.5567 'International Tables Vol C Tables 4.2.6.8 and 6.1.1.4'

loop_
_exptl_crystal_face_index_h
_exptl_crystal_face_index_k
_exptl_crystal_face_index_l
_exptl_crystal_face_perp_dist
-4 -1 8 0.1132
1 3 2 0.0604
4 0 -8 0.0619
14 0 0 0.0132
0 -3 -3 0.1010
-14 0 0 0.0150

loop_
_geom_angle_atom_site_label_1
_geom_angle_atom_site_label_2
_geom_angle_atom_site_label_3
_geom_angle
_geom_angle_site_symmetry_1
_geom_angle_site_symmetry_3
_geom_angle_publ_flag
C2 S1 C1 95.62(18) . . ?
C3 S2 C1 96.34(18) . . ?
C3 S3 C4 101.69(19) . . ?
C2 S4 C5 102.1(2) . . ?
C10 O1 C13 116.6(3) . . ?
S2 C1 S1 112.2(2) . . ?
C6 C1 S1 127.6(3) . . ?
C6 C1 S2 120.1(3) . . ?
S4 C2 S1 118.7(2) . . ?
C3 C2 S1 117.1(3) . . ?
C3 C2 S4 123.9(3) . . ?
S3 C3 S2 119.3(2) . . ?
C2 C3 S2 116.4(3) . . ?
C2 C3 S3 124.2(3) . . ?
S3 C4 H4A 109.5 . . ?
S3 C4 H4B 109.5 . . ?
S3 C4 H4C 109.5 . . ?
H4A C4 H4B 109.5 . . ?
H4A C4 H4C 109.5 . . ?
H4B C4 H4C 109.5 . . ?
S4 C5 H5A 109.5 . . ?
S4 C5 H5B 109.5 . . ?
S4 C5 H5C 109.5 . . ?
H5A C5 H5B 109.5 . . ?
H5A C5 H5C 109.5 . . ?
H5B C5 H5C 109.5 . . ?
C1 C6 H6 115.8 . . ?
C1 C6 C7 128.4(3) . . ?
C7 C6 H6 115.8 . . ?
C8 C7 C6 118.9(3) . . ?
C8 C7 C12 117.1(4) . . ?
C12 C7 C6 124.0(4) . . ?
C7 C8 H8 118.9 . . ?
C9 C8 C7 122.2(3) . . ?
C9 C8 H8 118.9 . . ?
C8 C9 H9 120.4 . . ?
C10 C9 C8 119.1(3) . . ?
C10 C9 H9 120.4 . . ?
O1 C10 C9 123.9(3) . . ?
O1 C10 C11 116.2(3) . . ?
C11 C10 C9 119.8(4) . . ?
C10 C11 H11 119.7 . . ?
C12 C11 C10 120.5(3) . . ?
C12 C11 H11 119.7 . . ?
C7 C12 H12 119.4 . . ?
C11 C12 C7 121.2(4) . . ?
C11 C12 H12 119.4 . . ?
O1 C13 H13A 110.0 . . ?
O1 C13 H13B 110.0 . . ?
O1 C13 C14 108.5(3) . . ?
H13A C13 H13B 108.4 . . ?
C14 C13 H13A 110.0 . . ?
C14 C13 H13B 110.0 . . ?
C13 C14 C13 113.5(5) 2_656 . ?
C13 C14 H14A 108.9 . . ?
C13 C14 H14A 108.9 2_656 . ?
C13 C14 H14B 108.9 2_656 . ?
C13 C14 H14B 108.9 . . ?
H14A C14 H14B 107.7 . . ?

loop_
_geom_bond_atom_site_label_1
_geom_bond_atom_site_label_2
_geom_bond_distance
_geom_bond_site_symmetry_2
_geom_bond_publ_flag
S1 C1 1.766(4) . ?
S1 C2 1.766(4) . ?
S2 C1 1.763(4) . ?
S2 C3 1.752(4) . ?
S3 C3 1.751(4) . ?
S3 C4 1.813(4) . ?
S4 C2 1.753(4) . ?
S4 C5 1.813(5) . ?
O1 C10 1.375(5) . ?
O1 C13 1.439(4) . ?
C1 C6 1.337(6) . ?
C2 C3 1.346(5) . ?
C4 H4A 0.9800 . ?
C4 H4B 0.9800 . ?
C4 H4C 0.9800 . ?
C5 H5A 0.9800 . ?
C5 H5B 0.9800 . ?
C5 H5C 0.9800 . ?
C6 H6 0.9500 . ?
C6 C7 1.458(5) . ?
C7 C8 1.400(5) . ?
C7 C12 1.406(5) . ?
C8 H8 0.9500 . ?
C8 C9 1.393(6) . ?
C9 H9 0.9500 . ?
C9 C10 1.391(5) . ?
C10 C11 1.390(5) . ?
C11 H11 0.9500 . ?
C11 C12 1.383(6) . ?
C12 H12 0.9500 . ?
C13 H13A 0.9900 . ?
C13 H13B 0.9900 . ?
C13 C14 1.511(5) . ?
C14 H14A 0.9900 . ?
C14 H14B 0.9900 . ?

loop_
_geom_torsion_atom_site_label_1
_geom_torsion_atom_site_label_2
_geom_torsion_atom_site_label_3
_geom_torsion_atom_site_label_4
_geom_torsion
_geom_torsion_site_symmetry_1
_geom_torsion_site_symmetry_2
_geom_torsion_site_symmetry_3
_geom_torsion_site_symmetry_4
_geom_torsion_publ_flag
S1 C1 C6 C7 4.0(6) . . . . ?
S1 C2 C3 S2 2.1(4) . . . . ?
S1 C2 C3 S3 -174.7(2) . . . . ?
S2 C1 C6 C7 -176.4(3) . . . . ?
S4 C2 C3 S2 -171.8(2) . . . . ?
S4 C2 C3 S3 11.5(5) . . . . ?
O1 C10 C11 C12 -178.0(4) . . . . ?
O1 C13 C14 C13 58.7(2) . . . 2_656 ?
C1 S1 C2 S4 -178.3(2) . . . . ?
C1 S1 C2 C3 7.5(3) . . . . ?
C1 S2 C3 S3 166.3(2) . . . . ?
C1 S2 C3 C2 -10.6(3) . . . . ?
C1 C6 C7 C8 -157.8(4) . . . . ?
C1 C6 C7 C12 22.3(6) . . . . ?
C2 S1 C1 S2 -14.1(2) . . . . ?
C2 S1 C1 C6 165.6(4) . . . . ?
C3 S2 C1 S1 15.1(2) . . . . ?
C3 S2 C1 C6 -164.6(3) . . . . ?
C4 S3 C3 S2 27.0(3) . . . . ?
C4 S3 C3 C2 -156.4(4) . . . . ?
C5 S4 C2 S1 58.7(3) . . . . ?
C5 S4 C2 C3 -127.6(4) . . . . ?
C6 C7 C8 C9 -179.9(4) . . . . ?
C6 C7 C12 C11 -179.2(4) . . . . ?
C7 C8 C9 C10 -0.6(6) . . . . ?
C8 C7 C12 C11 0.8(6) . . . . ?
C8 C9 C10 O1 178.7(3) . . . . ?
C8 C9 C10 C11 0.2(6) . . . . ?
C9 C10 C11 C12 0.7(6) . . . . ?
C10 O1 C13 C14 -176.1(3) . . . . ?
C10 C11 C12 C7 -1.2(6) . . . . ?
C12 C7 C8 C9 0.0(6) . . . . ?
C13 O1 C10 C9 2.1(5) . . . . ?
C13 O1 C10 C11 -179.3(3) . . . . ?

loop_
_exptl_oxdiff_crystal_face_indexfrac_h
_exptl_oxdiff_crystal_face_indexfrac_k
_exptl_oxdiff_crystal_face_indexfrac_l
_exptl_oxdiff_crystal_face_x
_exptl_oxdiff_crystal_face_y
_exptl_oxdiff_crystal_face_z
-4.0255 -0.5249 8.2801 -0.5749 -0.1074 -0.8112
0.6750 3.2913 1.8180 -0.8231 -0.1518 0.5472
3.8174 -0.0544 -8.4047 0.7036 0.1311 0.6984
13.5831 -0.0589 0.3547 0.1804 -0.9746 0.1325
0.0202 -3.1262 -3.1998 0.9030 0.1677 -0.3955
-13.6842 0.3036 0.2786 -0.2815 0.9503 -0.1329
